data_2001329
loop_
_publ_author_name
'Okabe, N.'
'Fukuda, H.'
'Nakamura, T.'

_publ_section_title
;
 Structure of hydralazine hydrochloride
;
_journal_issue 10
_journal_name_full 'Acta Crystallographica Section C'
_journal_page_first 1844
_journal_page_last 1845
_journal_paper_doi 10.1107/S0108270193003762
_journal_volume 49
_journal_year 1993
_chemical_formula_sum 'C8 H9 Cl N4'
_chemical_formula_weight 196.64
_symmetry_cell_setting monoclinic
_symmetry_space_group_name_Hall '-P 2yab'
_symmetry_space_group_name_H-M 'P 1 21/a 1'
_atom_type_scat_source 'IntTabIV Table 2.2A'
_cell_angle_alpha 90.0
_cell_angle_beta 103.57(2)
_cell_angle_gamma 90.0
_cell_formula_units_Z 4
_cell_length_a 6.644(2)
_cell_length_b 14.531(3)
_cell_length_c 9.4130(10)
_cell_measurement_reflns_used 17
_cell_measurement_temperature 296
_cell_measurement_theta_max 13.50
_cell_measurement_theta_min 10.35
_cell_volume 883.4(3)
_diffrn_measurement_device 'Rigaku AFC-5R'
_diffrn_measurement_method \w-2\q
_diffrn_radiation_type MoK\a
_diffrn_radiation_wavelength 0.71069
_diffrn_reflns_av_R_equivalents 0.024
_diffrn_reflns_limit_h_max 8
_diffrn_reflns_limit_h_min 0
_diffrn_reflns_limit_k_max 18
_diffrn_reflns_limit_k_min 0
_diffrn_reflns_limit_l_max 11
_diffrn_reflns_limit_l_min -12
_diffrn_reflns_number 2299
_diffrn_reflns_theta_max 27.5
_diffrn_standards_decay_% 'decay of 5.08'
_diffrn_standards_interval_count 150
_diffrn_standards_number 3
_exptl_absorpt_coefficient_mu 0.385
_exptl_absorpt_correction_T_max 1.03
_exptl_absorpt_correction_T_min 0.89
_exptl_absorpt_correction_type 'DIFABS (Walker & Stuart, 1983)'
_exptl_crystal_colour Colorless
_exptl_crystal_density_diffrn 1.478
_exptl_crystal_density_meas 1.4780(10)
_exptl_crystal_description Needle
_exptl_crystal_size_max 0.30
_exptl_crystal_size_mid 0.20
_exptl_crystal_size_min 0.20
_refine_diff_density_max 0.49
_refine_diff_density_min -0.24
_refine_ls_goodness_of_fit_obs 1.61
_refine_ls_hydrogen_treatment noref
_refine_ls_number_parameters 118
_refine_ls_number_reflns 1184
_refine_ls_R_factor_obs 0.047
_refine_ls_shift/esd_max 0.01
_refine_ls_structure_factor_coef F^2^
_refine_ls_weighting_details 'w = 4F~o~^2^/\s^2^(F~o~)^2^'
_refine_ls_weighting_scheme calc
_refine_ls_wR_factor_obs 0.056
_reflns_number_observed 1184
_reflns_number_total 2128
_reflns_observed_criterion I>3.00\s(I)
_cod_data_source_file oh1021.cif
_cod_data_source_block oh1021_structure_1_of_1
_cod_depositor_comments
;
The following automatic conversions were performed:

'_refine_ls_weighting_scheme' value '4F~o~^2^/\s^2^(F~o~)^2^' was
changed to 'calc'. New tag '_refine_ls_weighting_details' was
created. The value of the new tag was set to 'w =
4F~o~^2^/\s^2^(F~o~)^2^'.

Automatic conversion script
Id: cif_fix_values 3143 2015-03-26 13:38:13Z robertas 
;
_cod_database_code 2001329

loop_
_atom_site_label
_atom_site_fract_x
_atom_site_fract_y
_atom_site_fract_z
Cl(1) .9171(2) .13564(7) .81610(10)
N(2) .0287(4) .4194(2) .1857(3)
N(3) .0725(5) .4496(2) .3277(3)
N(4) -.0241(5) .3150(2) -.0009(3)
N(5) -.0545(5) .3889(2) -.1023(3)
C(1) .0160(5) .3322(2) .1402(4)
C(4) .1020(5) .3856(2) .4267(4)
C(5) .1244(6) .2233(3) .5072(4)
C(6) .1141(6) .1313(3) .4725(4)
C(7) .0735(6) .1026(2) .3258(4)
C(8) .0402(5) .1668(2) .2143(4)
C(9) .0487(5) .2603(2) .2492(4)
C(10) .0925(5) .2889(2) .3951(3)
H(2) .0100 .4652 .1083
H(4) .1444 .4108 .5266
H(4A) -.0490 .2562 -.0531
H(5) .1504 .2402 .6133
H(5A) .0574 .3712 -.1646
H(5B) -.2046 .3749 -.1685
H(6) .1513 .0738 .5379
H(7) .0902 .0323 .3178
H(8) .0098 .1460 .1113

loop_
_geom_angle_atom_site_label_1
_geom_angle_atom_site_label_2
_geom_angle_atom_site_label_3
_geom_angle
_geom_angle_publ_flag
N(3) N(2) C(1) 126.9(3) yes
N(2) N(3) C(4) 115.5(3) yes
N(5) N(4) C(1) 119.8(3) yes
N(2) C(1) N(4) 119.2(3) yes
N(2) C(1) C(9) 118.1(3) yes
N(4) C(1) C(9) 122.7(3) yes
N(3) C(4) C(10) 124.1(3) yes
C(6) C(5) C(10) 119.5(3) yes
C(5) C(6) C(7) 120.6(3) yes
C(6) C(7) C(8) 120.3(3) yes
C(7) C(8) C(9) 119.2(3) yes
C(1) C(9) C(8) 123.1(3) yes
C(1) C(9) C(10) 116.4(3) yes
C(8) C(9) C(10) 120.5(3) yes
C(4) C(10) C(5) 121.2(3) yes
C(4) C(10) C(9) 118.9(3) yes
C(5) C(10) C(9) 119.9(3) yes

loop_
_geom_bond_atom_site_label_1
_geom_bond_atom_site_label_2
_geom_bond_distance
_geom_bond_publ_flag
N(2) N(3) 1.371(4) yes
N(2) C(1) 1.334(4) yes
N(2) H(2) .973 no
N(3) C(4) 1.299(4) yes
N(4) N(5) 1.420(4) yes
N(4) C(1) 1.316(4) yes
N(4) H(4A) .980 no
N(5) H(5A) 1.081 no
N(5) H(5B) 1.065 no
C(1) C(9) 1.444(4) yes
C(4) C(10) 1.435(4) yes
C(4) H(4) .987 no
C(5) C(6) 1.374(5) yes
C(5) C(10) 1.400(5) yes
C(5) H(5) 1.004 no
C(6) C(7) 1.406(5) yes
C(6) H(6) 1.033 no
C(7) C(8) 1.383(5) yes
C(7) H(7) 1.033 no
C(8) C(9) 1.396(5) yes
C(8) H(8) .990 no
C(9) C(10) 1.398(4) yes
